data_2222690
loop_
_publ_author_name
'Fu, Shizhou'
'Wei, Zengbin'
'Wei, Xilian'
'Wu, Tao'

_publ_section_title
;
 3-Dodecyloxy-2-hydroxy-<i>N</i>,<i>N</i>,<i>N</i>-trimethylpropan-1-aminium
 bromide
;
_journal_coeditor_code GK2214
_journal_issue 8
_journal_name_full 'Acta Crystallographica Section E'
_journal_page_first o1836
_journal_paper_doi 10.1107/S160053680902635X
_journal_volume 65
_journal_year 2009
_chemical_formula_iupac 'C18 H40 N O2 +, Br -'
_chemical_formula_moiety 'C18 H40 N O2 +, Br -'
_chemical_formula_sum 'C18 H40 Br N O2'
_chemical_formula_weight 382.42
_chemical_name_systematic
;
3-Dodecyloxy-2-hydroxy-<i>N</i>,<i>N</i>,<i>N</i>-trimethylpropan-1-aminium
bromide
;
_space_group_IT_number 4
_symmetry_cell_setting monoclinic
_symmetry_space_group_name_Hall 'P 2yb'
_symmetry_space_group_name_H-M 'P 1 21 1'
_atom_sites_solution_hydrogens geom
_atom_sites_solution_primary direct
_atom_sites_solution_secondary difmap
_audit_creation_method SHELXL-97
_cell_angle_alpha 90.00
_cell_angle_beta 94.9740(10)
_cell_angle_gamma 90.00
_cell_formula_units_Z 2
_cell_length_a 6.0476(11)
_cell_length_b 7.5370(12)
_cell_length_c 24.870(2)
_cell_measurement_reflns_used 1870
_cell_measurement_temperature 298(2)
_cell_measurement_theta_max 21.65
_cell_measurement_theta_min 2.466
_cell_volume 1129.3(3)
_computing_cell_refinement 'SAINT (Siemens, 1996)'
_computing_data_collection 'SMART (Siemens, 1996)'
_computing_data_reduction 'SAINT (Siemens, 1996)'
_computing_molecular_graphics 'SHELXTL (Sheldrick, 2008)'
_computing_publication_material 'SHELXTL (Sheldrick, 2008)'
_computing_structure_refinement 'SHELXL97 (Sheldrick, 2008)'
_computing_structure_solution 'SHELXS97 (Sheldrick, 2008)'
_diffrn_ambient_temperature 298(2)
_diffrn_detector_area_resol_mean 0
_diffrn_measured_fraction_theta_full 0.966
_diffrn_measured_fraction_theta_max 0.966
_diffrn_measurement_device_type 'Bruker SMART'
_diffrn_measurement_method '\f and \w'
_diffrn_radiation_monochromator graphite
_diffrn_radiation_source 'fine-focus sealed tube'
_diffrn_radiation_type MoK\a
_diffrn_radiation_wavelength 0.71073
_diffrn_reflns_av_R_equivalents 0.0812
_diffrn_reflns_av_sigmaI/netI 0.1514
_diffrn_reflns_limit_h_max 7
_diffrn_reflns_limit_h_min -5
_diffrn_reflns_limit_k_max 8
_diffrn_reflns_limit_k_min -8
_diffrn_reflns_limit_l_max 29
_diffrn_reflns_limit_l_min -27
_diffrn_reflns_number 5077
_diffrn_reflns_theta_full 25.02
_diffrn_reflns_theta_max 25.02
_diffrn_reflns_theta_min 3.16
_diffrn_standards_decay_% 0
_diffrn_standards_interval_count 0
_diffrn_standards_interval_time 0
_diffrn_standards_number 0
_exptl_absorpt_coefficient_mu 1.827
_exptl_absorpt_correction_T_max 0.6893
_exptl_absorpt_correction_T_min 0.4742
_exptl_absorpt_correction_type multi-scan
_exptl_absorpt_process_details '(SADABS; Sheldrick, 1996)'
_exptl_crystal_colour colorless
_exptl_crystal_density_diffrn 1.125
_exptl_crystal_density_method 'not measured'
_exptl_crystal_description block
_exptl_crystal_F_000 412
_exptl_crystal_size_max 0.48
_exptl_crystal_size_mid 0.34
_exptl_crystal_size_min 0.22
_refine_diff_density_max 0.542
_refine_diff_density_min -0.572
_refine_ls_abs_structure_details 'Flack (1983), 1274 Friedel pairs'
_refine_ls_abs_structure_Flack 0.33(3)
_refine_ls_extinction_method none
_refine_ls_goodness_of_fit_ref 1.000
_refine_ls_hydrogen_treatment constr
_refine_ls_matrix_type full
_refine_ls_number_parameters 204
_refine_ls_number_reflns 3431
_refine_ls_number_restraints 1
_refine_ls_restrained_S_all 1.000
_refine_ls_R_factor_all 0.1379
_refine_ls_R_factor_gt 0.0634
_refine_ls_shift/su_max 0.002
_refine_ls_shift/su_mean 0.000
_refine_ls_structure_factor_coef Fsqd
_refine_ls_weighting_details 'calc w=1/[\s^2^(Fo^2^)+(0.045P)^2^] where P=(Fo^2^+2Fc^2^)/3'
_refine_ls_weighting_scheme calc
_refine_ls_wR_factor_gt 0.1307
_refine_ls_wR_factor_ref 0.1577
_reflns_number_gt 1751
_reflns_number_total 3431
_reflns_threshold_expression I>2\s(I)
_cod_data_source_file gk2214.cif
_cod_data_source_block I
_cod_original_sg_symbol_H-M 'P 21'
_cod_database_code 2222690
_cod_database_fobs_code 2222690

loop_
_symmetry_equiv_pos_as_xyz
'x, y, z'
'-x, y+1/2, -z'

loop_
_atom_site_type_symbol
_atom_site_label
_atom_site_fract_x
_atom_site_fract_y
_atom_site_fract_z
_atom_site_U_iso_or_equiv
_atom_site_adp_type
_atom_site_calc_flag
_atom_site_refinement_flags
_atom_site_occupancy
_atom_site_disorder_assembly
_atom_site_disorder_group
Br Br1 0.21650(16) 0.2943(2) 0.08166(3) 0.0752(4) Uani d . 1 . .
N N1 1.3970(9) 0.297(2) 0.91650(19) 0.0510(15) Uani d . 1 . .
O O1 1.7912(10) 0.1699(9) 0.8526(2) 0.0742(18) Uani d . 1 . .
H H1 1.7944 0.0836 0.8727 0.089 Uiso calc R 1 . .
O O2 1.3595(12) 0.2556(13) 0.7440(2) 0.095(4) Uani d . 1 . .
C C1 1.4538(16) 0.337(3) 0.8576(3) 0.105(8) Uani d . 1 . .
H H1A 1.3163 0.3636 0.8362 0.126 Uiso calc R 1 . .
H H1B 1.5446 0.4429 0.8585 0.126 Uiso calc R 1 . .
C C2 1.5697(15) 0.1972(15) 0.8294(3) 0.069(3) Uani d . 1 . .
H H2 1.4855 0.0860 0.8283 0.083 Uiso calc R 1 . .
C C3 1.5831(17) 0.274(3) 0.7705(3) 0.118(5) Uani d . 1 . .
H H3A 1.6280 0.3976 0.7719 0.142 Uiso calc R 1 . .
H H3B 1.6888 0.2072 0.7514 0.142 Uiso calc R 1 . .
C C4 1.5977(11) 0.294(3) 0.9561(2) 0.063(2) Uani d . 1 . .
H H4A 1.6733 0.4062 0.9551 0.095 Uiso calc R 1 . .
H H4B 1.6955 0.2010 0.9468 0.095 Uiso calc R 1 . .
H H4C 1.5532 0.2743 0.9917 0.095 Uiso calc R 1 . .
C C5 1.266(2) 0.467(2) 0.9240(5) 0.070(5) Uani d . 1 . .
H H5A 1.3677 0.5631 0.9323 0.105 Uiso calc R 1 . .
H H5B 1.1736 0.4515 0.9530 0.105 Uiso calc R 1 . .
H H5C 1.1758 0.4931 0.8913 0.105 Uiso calc R 1 . .
C C6 1.254(2) 0.144(2) 0.9272(5) 0.081(5) Uani d . 1 . .
H H6A 1.2339 0.1394 0.9650 0.122 Uiso calc R 1 . .
H H6B 1.3237 0.0367 0.9166 0.122 Uiso calc R 1 . .
H H6C 1.1129 0.1574 0.9069 0.122 Uiso calc R 1 . .
C C7 1.3494(19) 0.260(3) 0.6888(3) 0.111(6) Uani d . 1 . .
H H7A 1.4236 0.1554 0.6767 0.133 Uiso calc R 1 . .
H H7B 1.4335 0.3624 0.6784 0.133 Uiso calc R 1 . .
C C8 1.1261(17) 0.269(3) 0.6594(3) 0.100(4) Uani d . 1 . .
H H8A 1.0373 0.3478 0.6796 0.120 Uiso calc R 1 . .
H H8B 1.0610 0.1518 0.6611 0.120 Uiso calc R 1 . .
C C9 1.095(2) 0.329(3) 0.5998(4) 0.126(6) Uani d . 1 . .
H H9A 1.1088 0.4571 0.5986 0.151 Uiso calc R 1 . .
H H9B 1.2151 0.2794 0.5810 0.151 Uiso calc R 1 . .
C C10 0.8776(18) 0.277(3) 0.5696(3) 0.111(4) Uani d . 1 . .
H H10A 0.7585 0.3264 0.5886 0.133 Uiso calc R 1 . .
H H10B 0.8645 0.1488 0.5711 0.133 Uiso calc R 1 . .
C C11 0.841(2) 0.333(4) 0.5107(3) 0.130(7) Uani d . 1 . .
H H11A 0.8769 0.4584 0.5093 0.156 Uiso calc R 1 . .
H H11B 0.9503 0.2710 0.4915 0.156 Uiso calc R 1 . .
C C12 0.626(2) 0.309(4) 0.4796(3) 0.132(5) Uani d . 1 . .
H H12A 0.5771 0.1909 0.4880 0.158 Uiso calc R 1 . .
H H12B 0.5251 0.3907 0.4951 0.158 Uiso calc R 1 . .
C C13 0.585(2) 0.328(4) 0.4222(3) 0.139(8) Uani d . 1 . .
H H13A 0.6986 0.2589 0.4064 0.167 Uiso calc R 1 . .
H H13B 0.6144 0.4513 0.4141 0.167 Uiso calc R 1 . .
C C14 0.3699(19) 0.282(3) 0.3913(3) 0.121(4) Uani d . 1 . .
H H14A 0.3502 0.1547 0.3947 0.145 Uiso calc R 1 . .
H H14B 0.2533 0.3379 0.4097 0.145 Uiso calc R 1 . .
C C15 0.3272(18) 0.326(4) 0.3326(3) 0.129(7) Uani d . 1 . .
H H15A 0.3428 0.4531 0.3290 0.155 Uiso calc R 1 . .
H H15B 0.4445 0.2714 0.3140 0.155 Uiso calc R 1 . .
C C16 0.1111(19) 0.274(3) 0.3030(3) 0.120(5) Uani d . 1 . .
H H16A 0.0889 0.1491 0.3103 0.143 Uiso calc R 1 . .
H H16B -0.0043 0.3380 0.3197 0.143 Uiso calc R 1 . .
C C17 0.069(2) 0.298(4) 0.2446(4) 0.175(8) Uani d . 1 . .
H H17A 0.1065 0.4204 0.2370 0.210 Uiso calc R 1 . .
H H17B 0.1744 0.2243 0.2279 0.210 Uiso calc R 1 . .
C C18 -0.147(2) 0.265(4) 0.2162(4) 0.171(10) Uani d . 1 . .
H H18A -0.1791 0.1400 0.2171 0.257 Uiso calc R 1 . .
H H18B -0.1465 0.3027 0.1794 0.257 Uiso calc R 1 . .
H H18C -0.2589 0.3290 0.2333 0.257 Uiso calc R 1 . .

loop_
_atom_site_aniso_label
_atom_site_aniso_U_11
_atom_site_aniso_U_22
_atom_site_aniso_U_33
_atom_site_aniso_U_12
_atom_site_aniso_U_13
_atom_site_aniso_U_23
Br1 0.0807(6) 0.0495(5) 0.0990(6) -0.0305(7) 0.0278(4) -0.0123(8)
N1 0.037(3) 0.066(4) 0.050(3) 0.013(7) 0.005(3) 0.003(8)
O1 0.068(4) 0.069(4) 0.086(4) 0.001(4) 0.005(3) 0.006(3)
O2 0.138(6) 0.115(10) 0.030(3) 0.065(7) -0.003(3) 0.010(4)
C1 0.065(6) 0.20(2) 0.047(5) 0.023(11) -0.010(5) -0.007(9)
C2 0.052(6) 0.088(7) 0.067(7) 0.006(5) -0.002(5) -0.008(6)
C3 0.107(8) 0.210(16) 0.039(5) 0.002(16) 0.006(5) 0.039(12)
C4 0.047(4) 0.085(6) 0.054(4) 0.023(9) -0.010(4) -0.032(9)
C5 0.072(9) 0.056(9) 0.083(10) 0.046(7) 0.007(8) -0.001(6)
C6 0.053(9) 0.070(10) 0.119(13) 0.016(7) 0.001(8) -0.037(9)
C7 0.115(8) 0.152(18) 0.066(6) 0.051(12) 0.012(6) -0.014(9)
C8 0.124(9) 0.115(12) 0.059(6) 0.018(11) 0.000(5) 0.013(9)
C9 0.157(11) 0.166(19) 0.053(5) 0.010(14) 0.003(6) 0.010(10)
C10 0.133(9) 0.134(12) 0.063(6) 0.020(14) -0.006(6) -0.016(11)
C11 0.145(10) 0.20(2) 0.046(6) -0.005(14) 0.002(6) 0.008(10)
C12 0.162(10) 0.178(14) 0.048(6) 0.035(18) -0.025(6) -0.010(14)
C13 0.135(10) 0.22(2) 0.053(6) -0.046(16) -0.019(6) 0.015(12)
C14 0.147(10) 0.152(12) 0.062(6) -0.021(17) -0.002(6) 0.022(13)
C15 0.120(9) 0.205(19) 0.060(6) -0.046(15) -0.001(6) -0.006(11)
C16 0.141(10) 0.148(14) 0.069(6) -0.042(15) -0.002(6) 0.004(12)
C17 0.140(11) 0.31(2) 0.069(7) 0.02(2) -0.001(7) -0.118(16)
C18 0.179(13) 0.26(3) 0.073(7) -0.12(2) -0.012(8) 0.005(15)

loop_
_atom_type_symbol
_atom_type_description
_atom_type_scat_dispersion_real
_atom_type_scat_dispersion_imag
_atom_type_scat_source
C C 0.0033 0.0016 'International Tables Vol C Tables 4.2.6.8 and 6.1.1.4'
H H 0.0000 0.0000 'International Tables Vol C Tables 4.2.6.8 and 6.1.1.4'
N N 0.0061 0.0033 'International Tables Vol C Tables 4.2.6.8 and 6.1.1.4'
O O 0.0106 0.0060 'International Tables Vol C Tables 4.2.6.8 and 6.1.1.4'
Br Br -0.2901 2.4595 'International Tables Vol C Tables 4.2.6.8 and 6.1.1.4'

loop_
_geom_angle_atom_site_label_1
_geom_angle_atom_site_label_2
_geom_angle_atom_site_label_3
_geom_angle_site_symmetry_1
_geom_angle_site_symmetry_3
_geom_angle
_geom_angle_publ_flag
C6 N1 C4 . . 109.0(12) ?
C6 N1 C5 . . 108.4(6) ?
C4 N1 C5 . . 109.3(11) ?
C6 N1 C1 . . 119.8(11) ?
C4 N1 C1 . . 112.8(6) ?
C5 N1 C1 . . 96.4(11) ?
C2 O1 H1 . . 109.5 ?
C7 O2 C3 . . 114.2(8) ?
C2 C1 N1 . . 117.5(15) ?
C2 C1 H1A . . 107.9 ?
N1 C1 H1A . . 107.9 ?
C2 C1 H1B . . 107.9 ?
N1 C1 H1B . . 107.9 ?
H1A C1 H1B . . 107.2 ?
O1 C2 C1 . . 112.3(8) ?
O1 C2 C3 . . 107.7(8) ?
C1 C2 C3 . . 104.2(12) ?
O1 C2 H2 . . 110.8 ?
C1 C2 H2 . . 110.8 ?
C3 C2 H2 . . 110.8 ?
O2 C3 C2 . . 105.3(9) ?
O2 C3 H3A . . 110.7 ?
C2 C3 H3A . . 110.7 ?
O2 C3 H3B . . 110.7 ?
C2 C3 H3B . . 110.7 ?
H3A C3 H3B . . 108.8 ?
N1 C4 H4A . . 109.5 ?
N1 C4 H4B . . 109.5 ?
H4A C4 H4B . . 109.5 ?
N1 C4 H4C . . 109.5 ?
H4A C4 H4C . . 109.5 ?
H4B C4 H4C . . 109.5 ?
N1 C5 H5A . . 109.5 ?
N1 C5 H5B . . 109.5 ?
H5A C5 H5B . . 109.5 ?
N1 C5 H5C . . 109.5 ?
H5A C5 H5C . . 109.5 ?
H5B C5 H5C . . 109.5 ?
N1 C6 H6A . . 109.5 ?
N1 C6 H6B . . 109.5 ?
H6A C6 H6B . . 109.5 ?
N1 C6 H6C . . 109.5 ?
H6A C6 H6C . . 109.5 ?
H6B C6 H6C . . 109.5 ?
O2 C7 C8 . . 117.2(9) ?
O2 C7 H7A . . 108.0 ?
C8 C7 H7A . . 108.0 ?
O2 C7 H7B . . 108.0 ?
C8 C7 H7B . . 108.0 ?
H7A C7 H7B . . 107.3 ?
C7 C8 C9 . . 121.1(11) ?
C7 C8 H8A . . 107.1 ?
C9 C8 H8A . . 107.0 ?
C7 C8 H8B . . 107.1 ?
C9 C8 H8B . . 107.1 ?
H8A C8 H8B . . 106.8 ?
C10 C9 C8 . . 115.4(13) ?
C10 C9 H9A . . 108.4 ?
C8 C9 H9A . . 108.4 ?
C10 C9 H9B . . 108.4 ?
C8 C9 H9B . . 108.4 ?
H9A C9 H9B . . 107.5 ?
C9 C10 C11 . . 117.0(13) ?
C9 C10 H10A . . 108.0 ?
C11 C10 H10A . . 108.0 ?
C9 C10 H10B . . 108.0 ?
C11 C10 H10B . . 108.0 ?
H10A C10 H10B . . 107.3 ?
C12 C11 C10 . . 121.6(13) ?
C12 C11 H11A . . 106.9 ?
C10 C11 H11A . . 106.9 ?
C12 C11 H11B . . 106.9 ?
C10 C11 H11B . . 106.9 ?
H11A C11 H11B . . 106.7 ?
C13 C12 C11 . . 125.7(12) ?
C13 C12 H12A . . 105.9 ?
C11 C12 H12A . . 105.9 ?
C13 C12 H12B . . 105.9 ?
C11 C12 H12B . . 105.9 ?
H12A C12 H12B . . 106.2 ?
C12 C13 C14 . . 123.8(12) ?
C12 C13 H13A . . 106.4 ?
C14 C13 H13A . . 106.4 ?
C12 C13 H13B . . 106.4 ?
C14 C13 H13B . . 106.4 ?
H13A C13 H13B . . 106.4 ?
C15 C14 C13 . . 121.3(12) ?
C15 C14 H14A . . 107.0 ?
C13 C14 H14A . . 107.0 ?
C15 C14 H14B . . 107.0 ?
C13 C14 H14B . . 107.0 ?
H14A C14 H14B . . 106.8 ?
C16 C15 C14 . . 119.5(13) ?
C16 C15 H15A . . 107.5 ?
C14 C15 H15A . . 107.5 ?
C16 C15 H15B . . 107.5 ?
C14 C15 H15B . . 107.5 ?
H15A C15 H15B . . 107.0 ?
C17 C16 C15 . . 121.7(13) ?
C17 C16 H16A . . 106.9 ?
C15 C16 H16A . . 106.9 ?
C17 C16 H16B . . 106.9 ?
C15 C16 H16B . . 106.9 ?
H16A C16 H16B . . 106.7 ?
C18 C17 C16 . . 122.2(14) ?
C18 C17 H17A . . 106.8 ?
C16 C17 H17A . . 106.8 ?
C18 C17 H17B . . 106.8 ?
C16 C17 H17B . . 106.8 ?
H17A C17 H17B . . 106.6 ?
C17 C18 H18A . . 109.5 ?
C17 C18 H18B . . 109.5 ?
H18A C18 H18B . . 109.5 ?
C17 C18 H18C . . 109.5 ?
H18A C18 H18C . . 109.5 ?
H18B C18 H18C . . 109.5 ?

loop_
_geom_bond_atom_site_label_1
_geom_bond_atom_site_label_2
_geom_bond_site_symmetry_2
_geom_bond_distance
_geom_bond_publ_flag
N1 C6 . 1.48(2) ?
N1 C4 . 1.496(7) ?
N1 C5 . 1.524(18) ?
N1 C1 . 1.561(10) ?
O1 C2 . 1.426(10) ?
O1 H1 . 0.8200 ?
O2 C7 . 1.369(9) ?
O2 C3 . 1.459(11) ?
C1 C2 . 1.475(18) ?
C1 H1A . 0.9700 ?
C1 H1B . 0.9700 ?
C2 C3 . 1.584(14) ?
C2 H2 . 0.9800 ?
C3 H3A . 0.9700 ?
C3 H3B . 0.9700 ?
C4 H4A . 0.9600 ?
C4 H4B . 0.9600 ?
C4 H4C . 0.9600 ?
C5 H5A . 0.9600 ?
C5 H5B . 0.9600 ?
C5 H5C . 0.9600 ?
C6 H6A . 0.9600 ?
C6 H6B . 0.9600 ?
C6 H6C . 0.9600 ?
C7 C8 . 1.481(13) ?
C7 H7A . 0.9700 ?
C7 H7B . 0.9700 ?
C8 C9 . 1.544(13) ?
C8 H8A . 0.9700 ?
C8 H8B . 0.9700 ?
C9 C10 . 1.510(16) ?
C9 H9A . 0.9700 ?
C9 H9B . 0.9700 ?
C10 C11 . 1.521(14) ?
C10 H10A . 0.9700 ?
C10 H10B . 0.9700 ?
C11 C12 . 1.463(16) ?
C11 H11A . 0.9700 ?
C11 H11B . 0.9700 ?
C12 C13 . 1.435(11) ?
C12 H12A . 0.9700 ?
C12 H12B . 0.9700 ?
C13 C14 . 1.495(15) ?
C13 H13A . 0.9700 ?
C13 H13B . 0.9700 ?
C14 C15 . 1.496(13) ?
C14 H14A . 0.9700 ?
C14 H14B . 0.9700 ?
C15 C16 . 1.495(15) ?
C15 H15A . 0.9700 ?
C15 H15B . 0.9700 ?
C16 C17 . 1.465(13) ?
C16 H16A . 0.9700 ?
C16 H16B . 0.9700 ?
C17 C18 . 1.452(15) ?
C17 H17A . 0.9700 ?
C17 H17B . 0.9700 ?
C18 H18A . 0.9600 ?
C18 H18B . 0.9600 ?
C18 H18C . 0.9600 ?

loop_
_geom_hbond_atom_site_label_D
_geom_hbond_atom_site_label_H
_geom_hbond_atom_site_label_A
_geom_hbond_site_symmetry_A
_geom_hbond_distance_DH
_geom_hbond_distance_HA
_geom_hbond_distance_DA
_geom_hbond_angle_DHA
C6 H6C O1 1_455 0.96 2.27 3.229(13) 174
O1 H1 Br1 2_746 0.82 2.46 3.272(6) 170

loop_
_geom_torsion_atom_site_label_1
_geom_torsion_atom_site_label_2
_geom_torsion_atom_site_label_3
_geom_torsion_atom_site_label_4
_geom_torsion_site_symmetry_1
_geom_torsion_site_symmetry_2
_geom_torsion_site_symmetry_3
_geom_torsion_site_symmetry_4
_geom_torsion
_geom_torsion_publ_flag
C6 N1 C1 C2 . . . . -59.5(13) ?
C4 N1 C1 C2 . . . . 70.9(17) ?
C5 N1 C1 C2 . . . . -175.0(11) ?
N1 C1 C2 O1 . . . . -68.1(13) ?
N1 C1 C2 C3 . . . . 175.6(10) ?
C7 O2 C3 C2 . . . . -160.1(15) ?
O1 C2 C3 O2 . . . . 165.6(11) ?
C1 C2 C3 O2 . . . . -75.0(16) ?
C3 O2 C7 C8 . . . . -171.2(18) ?
O2 C7 C8 C9 . . . . 162.0(18) ?
C7 C8 C9 C10 . . . . 161.0(19) ?
C8 C9 C10 C11 . . . . -179.9(18) ?
C9 C10 C11 C12 . . . . -172(2) ?
C10 C11 C12 C13 . . . . -168(2) ?
C11 C12 C13 C14 . . . . 172(3) ?
C12 C13 C14 C15 . . . . 172(2) ?
C13 C14 C15 C16 . . . . 179(2) ?
C14 C15 C16 C17 . . . . -174(2) ?
C15 C16 C17 C18 . . . . -174(3) ?

loop_
_cod_related_entry_id
_cod_related_entry_database
_cod_related_entry_code
1 ChemSpider 30655833
